data_4513124
loop_
_publ_author_name
'Hisamatsu, Shugo'
'Masu, Hyuma'
'Takahashi, Masahiro'
'Kishikawa, Keiki'
'Kohmoto, Shigeo'

_publ_section_title
;
 Pairwise Packing of Anthracene Fluorophore: Hydrogen-Bonding-Assisted
 Dimer Emission in Solid State
;
_journal_issue 5
_journal_name_full 'Crystal Growth &amp; Design'
_journal_page_first 2291
_journal_paper_doi 10.1021/acs.cgd.5b00081
_journal_volume 15
_journal_year 2015
_chemical_formula_moiety 'C21 H21 N O4'
_chemical_formula_sum 'C21 H21 N O4'
_chemical_formula_weight 351.39
_chemical_name_systematic
; 
 ? 
;
_space_group_IT_number 2
_symmetry_cell_setting triclinic
_symmetry_space_group_name_Hall '-P 1'
_symmetry_space_group_name_H-M 'P -1'
_atom_sites_solution_hydrogens geom
_atom_sites_solution_primary direct
_atom_sites_solution_secondary difmap
_audit_creation_method SHELXL-97
_cell_angle_alpha 68.9190(10)
_cell_angle_beta 68.6080(10)
_cell_angle_gamma 72.8500(10)
_cell_formula_units_Z 2
_cell_length_a 9.8643(6)
_cell_length_b 10.0722(6)
_cell_length_c 10.5475(6)
_cell_measurement_reflns_used 2415
_cell_measurement_temperature 173
_cell_measurement_theta_max 27.47
_cell_measurement_theta_min 2.62
_cell_volume 894.14(9)
_computing_cell_refinement 'APEX2 (Bruker AXS, 2006)'
_computing_data_collection 'APEX2 '
_computing_data_reduction 'SAINT (Bruker AXS, 2004)'
_computing_molecular_graphics 'XSHEL (Bruker AXS,2002)'
_computing_publication_material 'XCIF (Bruker AXS, 2001)'
_computing_structure_refinement 'SHELXL-97 (Sheldrick, 1997)'
_computing_structure_solution 'SHELXS-97 (Sheldrick, 1997)'
_diffrn_ambient_temperature 173
_diffrn_detector_area_resol_mean 8.333
_diffrn_measured_fraction_theta_full 0.978
_diffrn_measured_fraction_theta_max 0.933
_diffrn_measurement_device_type 'Bruker APEXII CCD area detector'
_diffrn_measurement_method 'phi and omega scans'
_diffrn_radiation_monochromator graphite
_diffrn_radiation_source 'fine-focus sealed tube'
_diffrn_radiation_type MoK\a
_diffrn_radiation_wavelength 0.71073
_diffrn_reflns_av_R_equivalents 0.0135
_diffrn_reflns_av_sigmaI/netI 0.0244
_diffrn_reflns_limit_h_max 11
_diffrn_reflns_limit_h_min -12
_diffrn_reflns_limit_k_max 11
_diffrn_reflns_limit_k_min -13
_diffrn_reflns_limit_l_max 7
_diffrn_reflns_limit_l_min -13
_diffrn_reflns_number 5058
_diffrn_reflns_theta_full 25.00
_diffrn_reflns_theta_max 27.51
_diffrn_reflns_theta_min 2.21
_exptl_absorpt_coefficient_mu 0.090
_exptl_absorpt_correction_T_max 0.9821
_exptl_absorpt_correction_T_min 0.9562
_exptl_absorpt_correction_type empirical
_exptl_absorpt_process_details
;
SADABS Sheldrick 1996
;
_exptl_crystal_colour 'pale yellow'
_exptl_crystal_density_diffrn 1.305
_exptl_crystal_density_method 'not measured'
_exptl_crystal_description block
_exptl_crystal_F_000 372
_exptl_crystal_size_max 0.50
_exptl_crystal_size_mid 0.40
_exptl_crystal_size_min 0.20
_refine_diff_density_max 0.217
_refine_diff_density_min -0.254
_refine_diff_density_rms 0.053
_refine_ls_extinction_method none
_refine_ls_goodness_of_fit_ref 1.046
_refine_ls_hydrogen_treatment constr
_refine_ls_matrix_type full
_refine_ls_number_parameters 239
_refine_ls_number_reflns 3832
_refine_ls_number_restraints 0
_refine_ls_restrained_S_all 1.046
_refine_ls_R_factor_all 0.0473
_refine_ls_R_factor_gt 0.0416
_refine_ls_shift/su_max 0.001
_refine_ls_shift/su_mean 0.000
_refine_ls_structure_factor_coef Fsqd
_refine_ls_weighting_details 'calc w=1/[\s^2^(Fo^2^)+(0.0656P)^2^+0.1999P] where P=(Fo^2^+2Fc^2^)/3'
_refine_ls_weighting_scheme calc
_refine_ls_wR_factor_gt 0.1139
_refine_ls_wR_factor_ref 0.1203
_reflns_number_gt 3326
_reflns_number_total 3832
_reflns_threshold_expression >2sigma
_cod_data_source_file cg5b00081_si_002.cif
_cod_data_source_block 10(a130204his1)
_cod_depositor_comments
;
The following automatic conversions were performed:

'_symmetry_cell_setting' value 'Triclinic' changed to 'triclinic'
according to
/usr/data/users/saulius/crontab/automatic-downloads/current/ACS/lib/dictionaries/cif_core.dic
dictionary named 'cif_core.dic' version 2.4.2 from 2011-04-26.

Automatic conversion script
Id: cif_fix_values 3271 2015-04-21 07:52:19Z andrius 
;
_cod_original_sg_symbol_H-M 'P-1   '
_cod_database_code 4513124

loop_
_symmetry_equiv_pos_as_xyz
'x, y, z'
'-x, -y, -z'

loop_
_atom_site_label
_atom_site_type_symbol
_atom_site_fract_x
_atom_site_fract_y
_atom_site_fract_z
_atom_site_U_iso_or_equiv
_atom_site_adp_type
_atom_site_occupancy
_atom_site_symmetry_multiplicity
_atom_site_calc_flag
_atom_site_refinement_flags
C9 C 0.33034(12) 0.56328(12) 0.13772(11) 0.0222(2) Uani 1 1 d .
C14 C 0.45591(12) 0.51360(12) 0.19209(11) 0.0231(2) Uani 1 1 d .
C16 C 0.42522(12) 0.26291(12) 0.25812(12) 0.0242(2) Uani 1 1 d .
C21 C 0.29612(12) 0.31255(12) 0.20870(12) 0.0235(2) Uani 1 1 d .
C8 C 0.25081(12) 0.46162(12) 0.15048(11) 0.0221(2) Uani 1 1 d .
C7 C -0.00360(12) 0.59319(12) 0.14788(12) 0.0230(2) Uani 1 1 d .
C15 C 0.50118(12) 0.36461(13) 0.25079(12) 0.0244(2) Uani 1 1 d .
C2 C 0.63747(13) 0.31214(13) 0.30051(13) 0.0289(3) Uani 1 1 d .
C19 C 0.26599(15) 0.06373(14) 0.27355(15) 0.0345(3) Uani 1 1 d .
H19 H 0.2137 -0.0044 0.2786 0.041 Uiso 1 1 calc R
C20 C 0.21849(14) 0.20749(13) 0.21922(13) 0.0291(3) Uani 1 1 d .
H20 H 0.1325 0.2388 0.1877 0.035 Uiso 1 1 calc R
C10 C 0.29332(13) 0.71415(13) 0.06876(12) 0.0260(2) Uani 1 1 d .
H10 H 0.2128 0.7480 0.0291 0.031 Uiso 1 1 calc R
C11 C 0.37173(14) 0.81009(13) 0.05899(13) 0.0307(3) Uani 1 1 d .
H11 H 0.3440 0.9103 0.0147 0.037 Uiso 1 1 calc R
C17 C 0.46955(14) 0.11058(13) 0.31628(13) 0.0302(3) Uani 1 1 d .
H17 H 0.5537 0.0759 0.3509 0.036 Uiso 1 1 calc R
C12 C 0.49455(14) 0.76145(14) 0.11452(13) 0.0317(3) Uani 1 1 d .
H12 H 0.5479 0.8294 0.1079 0.038 Uiso 1 1 calc R
C13 C 0.53637(13) 0.61865(13) 0.17698(13) 0.0282(3) Uani 1 1 d .
H13 H 0.6205 0.5877 0.2113 0.034 Uiso 1 1 calc R
C6 C -0.11066(13) 0.75604(13) 0.30113(13) 0.0275(3) Uani 1 1 d .
C18 C 0.39317(15) 0.01444(14) 0.32290(14) 0.0349(3) Uani 1 1 d .
H18 H 0.4252 -0.0864 0.3609 0.042 Uiso 1 1 calc R
C5 C -0.26108(14) 0.71408(17) 0.37886(16) 0.0408(3) Uani 1 1 d .
H5A H -0.3005 0.7010 0.3121 0.061 Uiso 1 1 calc R
H5B H -0.3288 0.7907 0.4205 0.061 Uiso 1 1 calc R
H5C H -0.2515 0.6233 0.4544 0.061 Uiso 1 1 calc R
C1 C 0.74834(16) 0.31844(17) 0.46092(16) 0.0413(3) Uani 1 1 d .
H1A H 0.7901 0.2149 0.4741 0.062 Uiso 1 1 calc R
H1B H 0.7207 0.3408 0.5512 0.062 Uiso 1 1 calc R
H1C H 0.8223 0.3751 0.3897 0.062 Uiso 1 1 calc R
C3 C -0.04679(16) 0.77533(19) 0.40274(17) 0.0456(4) Uani 1 1 d .
H3A H -0.0393 0.6852 0.4795 0.068 Uiso 1 1 calc R
H3B H -0.1118 0.8539 0.4429 0.068 Uiso 1 1 calc R
H3C H 0.0520 0.7994 0.3516 0.068 Uiso 1 1 calc R
C4 C -0.11372(19) 0.88972(16) 0.17543(16) 0.0485(4) Uani 1 1 d .
H4A H -0.0127 0.9079 0.1250 0.073 Uiso 1 1 calc R
H4B H -0.1758 0.9733 0.2089 0.073 Uiso 1 1 calc R
H4C H -0.1547 0.8745 0.1110 0.073 Uiso 1 1 calc R
O3 O -0.00091(8) 0.63357(9) 0.25451(8) 0.0251(2) Uani 1 1 d .
O4 O -0.10903(9) 0.62644(10) 0.10033(10) 0.0330(2) Uani 1 1 d .
O1 O 0.61829(10) 0.35453(10) 0.41327(10) 0.0344(2) Uani 1 1 d .
O2 O 0.75026(11) 0.24040(12) 0.24719(12) 0.0484(3) Uani 1 1 d .
N1 N 0.12545(10) 0.50732(10) 0.09802(10) 0.0245(2) Uani 1 1 d .
H1 H 0.1324 0.4771 0.0269 0.029 Uiso 1 1 calc R

loop_
_atom_site_aniso_label
_atom_site_aniso_U_11
_atom_site_aniso_U_22
_atom_site_aniso_U_33
_atom_site_aniso_U_23
_atom_site_aniso_U_13
_atom_site_aniso_U_12
C9 0.0192(5) 0.0275(6) 0.0214(5) -0.0118(4) -0.0050(4) -0.0014(4)
C14 0.0193(5) 0.0301(6) 0.0231(5) -0.0135(4) -0.0053(4) -0.0031(4)
C16 0.0223(5) 0.0277(6) 0.0240(5) -0.0120(4) -0.0071(4) -0.0007(4)
C21 0.0220(5) 0.0277(6) 0.0242(5) -0.0134(4) -0.0064(4) -0.0023(4)
C8 0.0184(5) 0.0282(6) 0.0233(5) -0.0132(4) -0.0075(4) -0.0006(4)
C7 0.0219(5) 0.0263(5) 0.0253(5) -0.0101(4) -0.0092(4) -0.0044(4)
C15 0.0199(5) 0.0309(6) 0.0250(5) -0.0130(5) -0.0079(4) -0.0004(4)
C2 0.0259(6) 0.0306(6) 0.0332(6) -0.0100(5) -0.0131(5) -0.0025(5)
C19 0.0393(7) 0.0301(6) 0.0406(7) -0.0130(5) -0.0132(6) -0.0100(5)
C20 0.0288(6) 0.0320(6) 0.0332(6) -0.0138(5) -0.0114(5) -0.0063(5)
C10 0.0236(6) 0.0299(6) 0.0250(5) -0.0095(5) -0.0077(4) -0.0028(4)
C11 0.0340(7) 0.0277(6) 0.0292(6) -0.0079(5) -0.0076(5) -0.0061(5)
C17 0.0291(6) 0.0297(6) 0.0321(6) -0.0109(5) -0.0123(5) 0.0012(5)
C12 0.0327(6) 0.0348(6) 0.0337(6) -0.0133(5) -0.0071(5) -0.0137(5)
C13 0.0237(6) 0.0358(6) 0.0308(6) -0.0141(5) -0.0089(5) -0.0067(5)
C6 0.0239(6) 0.0315(6) 0.0320(6) -0.0188(5) -0.0085(5) 0.0007(4)
C18 0.0389(7) 0.0254(6) 0.0393(7) -0.0097(5) -0.0129(6) -0.0020(5)
C5 0.0257(6) 0.0540(9) 0.0495(8) -0.0322(7) -0.0022(6) -0.0062(6)
C1 0.0414(8) 0.0478(8) 0.0458(8) -0.0079(6) -0.0283(6) -0.0112(6)
C3 0.0367(7) 0.0639(10) 0.0553(9) -0.0410(8) -0.0168(6) -0.0020(6)
C4 0.0546(9) 0.0327(7) 0.0468(8) -0.0138(6) -0.0106(7) 0.0063(6)
O3 0.0222(4) 0.0308(4) 0.0269(4) -0.0153(3) -0.0105(3) 0.0014(3)
O4 0.0236(4) 0.0458(5) 0.0409(5) -0.0252(4) -0.0165(4) 0.0027(4)
O1 0.0310(5) 0.0451(5) 0.0355(5) -0.0155(4) -0.0181(4) -0.0034(4)
O2 0.0298(5) 0.0637(7) 0.0598(7) -0.0348(6) -0.0225(5) 0.0132(5)
N1 0.0230(5) 0.0296(5) 0.0286(5) -0.0162(4) -0.0124(4) 0.0001(4)

loop_
_atom_type_symbol
_atom_type_description
_atom_type_scat_dispersion_real
_atom_type_scat_dispersion_imag
_atom_type_scat_source
C C 0.0033 0.0016 'International Tables Vol C Tables 4.2.6.8 and 6.1.1.4'
H H 0.0000 0.0000 'International Tables Vol C Tables 4.2.6.8 and 6.1.1.4'
N N 0.0061 0.0033 'International Tables Vol C Tables 4.2.6.8 and 6.1.1.4'
O O 0.0106 0.0060 'International Tables Vol C Tables 4.2.6.8 and 6.1.1.4'

loop_
_geom_angle_atom_site_label_1
_geom_angle_atom_site_label_2
_geom_angle_atom_site_label_3
_geom_angle
C8 C9 C10 122.38(10)
C8 C9 C14 119.00(10)
C10 C9 C14 118.59(10)
C15 C14 C13 122.06(10)
C15 C14 C9 119.66(10)
C13 C14 C9 118.19(10)
C15 C16 C17 122.36(10)
C15 C16 C21 119.34(10)
C17 C16 C21 118.28(10)
C8 C21 C20 122.06(10)
C8 C21 C16 119.33(10)
C20 C21 C16 118.61(10)
C21 C8 C9 121.39(10)
C21 C8 N1 118.11(10)
C9 C8 N1 120.44(10)
O4 C7 O3 125.33(10)
O4 C7 N1 122.84(10)
O3 C7 N1 111.82(9)
C16 C15 C14 121.18(10)
C16 C15 C2 119.17(10)
C14 C15 C2 119.59(10)
O2 C2 O1 123.37(11)
O2 C2 C15 124.89(11)
O1 C2 C15 111.74(10)
C20 C19 C18 120.51(12)
C20 C19 H19 119.7
C18 C19 H19 119.7
C19 C20 C21 120.99(11)
C19 C20 H20 119.5
C21 C20 H20 119.5
C11 C10 C9 121.02(11)
C11 C10 H10 119.5
C9 C10 H10 119.5
C10 C11 C12 120.43(11)
C10 C11 H11 119.8
C12 C11 H11 119.8
C18 C17 C16 121.09(11)
C18 C17 H17 119.5
C16 C17 H17 119.5
C13 C12 C11 120.52(11)
C13 C12 H12 119.7
C11 C12 H12 119.7
C12 C13 C14 121.20(11)
C12 C13 H13 119.4
C14 C13 H13 119.4
O3 C6 C5 110.45(10)
O3 C6 C4 110.04(10)
C5 C6 C4 112.87(12)
O3 C6 C3 101.59(9)
C5 C6 C3 110.40(11)
C4 C6 C3 110.94(13)
C17 C18 C19 120.51(12)
C17 C18 H18 119.7
C19 C18 H18 119.7
C6 C5 H5A 109.5
C6 C5 H5B 109.5
H5A C5 H5B 109.5
C6 C5 H5C 109.5
H5A C5 H5C 109.5
H5B C5 H5C 109.5
O1 C1 H1A 109.5
O1 C1 H1B 109.5
H1A C1 H1B 109.5
O1 C1 H1C 109.5
H1A C1 H1C 109.5
H1B C1 H1C 109.5
C6 C3 H3A 109.5
C6 C3 H3B 109.5
H3A C3 H3B 109.5
C6 C3 H3C 109.5
H3A C3 H3C 109.5
H3B C3 H3C 109.5
C6 C4 H4A 109.5
C6 C4 H4B 109.5
H4A C4 H4B 109.5
C6 C4 H4C 109.5
H4A C4 H4C 109.5
H4B C4 H4C 109.5
C7 O3 C6 121.57(8)
C2 O1 C1 115.25(10)
C7 N1 C8 125.79(9)
C7 N1 H1 117.1
C8 N1 H1 117.1

loop_
_geom_bond_atom_site_label_1
_geom_bond_atom_site_label_2
_geom_bond_distance
C9 C8 1.4070(15)
C9 C10 1.4293(16)
C9 C14 1.4352(15)
C14 C15 1.4045(16)
C14 C13 1.4340(16)
C16 C15 1.4037(16)
C16 C17 1.4298(17)
C16 C21 1.4370(15)
C21 C8 1.4044(16)
C21 C20 1.4317(16)
C8 N1 1.4238(13)
C7 O4 1.2246(13)
C7 O3 1.3372(13)
C7 N1 1.3545(14)
C15 C2 1.5025(15)
C2 O2 1.1992(15)
C2 O1 1.3364(15)
C19 C20 1.3577(18)
C19 C18 1.4193(19)
C19 H19 0.9500
C20 H20 0.9500
C10 C11 1.3615(17)
C10 H10 0.9500
C11 C12 1.4184(18)
C11 H11 0.9500
C17 C18 1.3615(18)
C17 H17 0.9500
C12 C13 1.3563(18)
C12 H12 0.9500
C13 H13 0.9500
C6 O3 1.4819(13)
C6 C5 1.5118(18)
C6 C4 1.5141(19)
C6 C3 1.5159(17)
C18 H18 0.9500
C5 H5A 0.9800
C5 H5B 0.9800
C5 H5C 0.9800
C1 O1 1.4472(15)
C1 H1A 0.9800
C1 H1B 0.9800
C1 H1C 0.9800
C3 H3A 0.9800
C3 H3B 0.9800
C3 H3C 0.9800
C4 H4A 0.9800
C4 H4B 0.9800
C4 H4C 0.9800
N1 H1 0.8800
